data_4021808
loop_
_publ_author_name
'Albert Padwa'
'Kenneth R. Crawford'
'Christopher S. Straub'
'Susan N. Pieniazek'
'K. N. Houk'

_publ_section_title
;
 Halo Substituent Effects on Intramolecular Cycloadditions
 Involving Furanyl Amides
;
_journal_name_full 'Journal of Organic Chemistry'
_journal_page_first 5432
_journal_page_last 5439
_journal_paper_doi 10.1021/jo0602322
_journal_volume 71
_journal_year 2006
_chemical_formula_moiety 'C16 H17 N O2 Cl Br'
_chemical_formula_sum 'C16 H17 Br Cl N O2'
_chemical_formula_weight 370.67
_chemical_name_systematic
;
  ?
;
_space_group_IT_number 2
_symmetry_cell_setting triclinic
_symmetry_space_group_name_Hall '-P 1'
_symmetry_space_group_name_H-M 'P -1'
_atom_sites_solution_hydrogens geom
_atom_sites_solution_primary direct
_atom_sites_solution_secondary difmap
_audit_creation_method SHELXL-97
_cell_angle_alpha 79.169(7)
_cell_angle_beta 75.112(8)
_cell_angle_gamma 85.849(10)
_cell_formula_units_Z 2
_cell_length_a 6.5420(8)
_cell_length_b 11.3679(12)
_cell_length_c 11.5336(12)
_cell_measurement_reflns_used 26
_cell_measurement_temperature 299(2)
_cell_measurement_theta_max 29.46
_cell_measurement_theta_min 10.01
_cell_volume 813.92(16)
_computing_cell_refinement 'Siemens XSCANS'
_computing_data_collection 'Siemens XSCANS'
_computing_data_reduction 'Siemens SHELXTL'
_computing_molecular_graphics 'Siemens SHELXTL'
_computing_publication_material 'Siemens SHELXTL'
_computing_structure_refinement 'SHELXL-97 (Sheldrick, 1997)'
_computing_structure_solution 'SHELXS-97 (Sheldrick, 1990)'
_diffrn_ambient_temperature 299(2)
_diffrn_measured_fraction_theta_full 0.987
_diffrn_measured_fraction_theta_max 0.987
_diffrn_measurement_method '\w scans'
_diffrn_radiation_monochromator graphite
_diffrn_radiation_source 'fine-focus sealed tube'
_diffrn_radiation_type CuK\a
_diffrn_radiation_wavelength 1.54178
_diffrn_reflns_av_R_equivalents 0.0304
_diffrn_reflns_av_sigmaI/netI 0.0328
_diffrn_reflns_limit_h_max 7
_diffrn_reflns_limit_h_min -7
_diffrn_reflns_limit_k_max 12
_diffrn_reflns_limit_k_min -12
_diffrn_reflns_limit_l_max 12
_diffrn_reflns_limit_l_min -12
_diffrn_reflns_number 4239
_diffrn_reflns_theta_full 56.74
_diffrn_reflns_theta_max 56.74
_diffrn_reflns_theta_min 3.96
_diffrn_standards_decay_% 3.7
_diffrn_standards_interval_count 97
_diffrn_standards_number 3
_exptl_absorpt_coefficient_mu 4.981
_exptl_absorpt_correction_T_max 0.1750
_exptl_absorpt_correction_T_min 0.0643
_exptl_absorpt_correction_type psi-scan
_exptl_crystal_colour colorless
_exptl_crystal_density_diffrn 1.512
_exptl_crystal_density_method 'not measured'
_exptl_crystal_description block
_exptl_crystal_F_000 376
_exptl_crystal_size_max 0.25
_exptl_crystal_size_mid 0.25
_exptl_crystal_size_min 0.25
_refine_diff_density_max 0.303
_refine_diff_density_min -0.394
_refine_diff_density_rms 0.041
_refine_ls_extinction_coef 0.0024(3)
_refine_ls_extinction_expression Fc^*^=kFc[1+0.001xFc^2^\l^3^/sin(2\q)]^-1/4^
_refine_ls_extinction_method SHELXL
_refine_ls_goodness_of_fit_ref 1.122
_refine_ls_hydrogen_treatment mixed
_refine_ls_matrix_type full
_refine_ls_number_parameters 195
_refine_ls_number_reflns 2155
_refine_ls_number_restraints 0
_refine_ls_restrained_S_all 1.122
_refine_ls_R_factor_all 0.0364
_refine_ls_R_factor_gt 0.0350
_refine_ls_shift/su_max 0.001
_refine_ls_shift/su_mean 0.000
_refine_ls_structure_factor_coef Fsqd
_refine_ls_weighting_details 'calc w=1/[\s^2^(Fo^2^)+(0.0242P)^2^+0.6280P] where P=(Fo^2^+2Fc^2^)/3'
_refine_ls_weighting_scheme calc
_refine_ls_wR_factor_gt 0.0899
_refine_ls_wR_factor_ref 0.0909
_reflns_number_gt 2054
_reflns_number_total 2155
_reflns_threshold_expression >2sigma(I)
_cod_data_source_file jo0602322si20060205_013903.cif
_cod_depositor_comments
;
The following automatic conversions were performed:
'_symmetry_cell_setting' value 'Triclinic' changed to 'triclinic'
according to '/home/saulius/struct/CIF-dictionaries/cif_core.dic'
dictionary named 'cif_core.dic' version 2.4.1 from 2010-06-29.

Automatic conversion script
Id: cif_fix_enum 1527 2010-12-29 10:47:43Z saulius 
;
_cod_database_code 4021808

loop_
_symmetry_equiv_pos_as_xyz
'x, y, z'
'-x, -y, -z'

loop_
_atom_site_label
_atom_site_type_symbol
_atom_site_fract_x
_atom_site_fract_y
_atom_site_fract_z
_atom_site_U_iso_or_equiv
_atom_site_adp_type
_atom_site_occupancy
_atom_site_symmetry_multiplicity
_atom_site_calc_flag
_atom_site_refinement_flags
Br Br 0.47338(9) 0.50190(4) 0.32152(4) 0.1006(3) Uani 1 1 d .
Cl1 Cl 0.61924(13) 0.97020(7) 0.18087(8) 0.0642(3) Uani 1 1 d .
O2 O 0.9556(3) 0.7929(2) 0.0818(2) 0.0570(6) Uani 1 1 d .
O1 O 0.8578(3) 1.00972(18) -0.1201(2) 0.0581(6) Uani 1 1 d .
C1 C 0.8707(5) 0.8997(3) -0.0995(3) 0.0525(8) Uani 1 1 d .
N1 N 0.9714(4) 0.8287(2) -0.1790(3) 0.0622(7) Uani 1 1 d .
C7 C 0.7585(5) 0.6992(3) -0.0204(3) 0.0539(8) Uani 1 1 d .
C2 C 0.7885(5) 0.8165(3) 0.0220(3) 0.0489(7) Uani 1 1 d .
C8 C 0.9555(6) 0.7010(3) -0.1269(3) 0.0652(9) Uani 1 1 d .
H8A H 1.0799 0.6708 -0.0985 0.078 Uiso 1 1 calc R
H8B H 0.9363 0.6544 -0.1854 0.078 Uiso 1 1 calc R
C6 C 0.7415(6) 0.5971(3) 0.0874(3) 0.0638(9) Uani 1 1 d .
H6A H 0.7003 0.5246 0.0674 0.077 Uiso 1 1 calc R
H6B H 0.8772 0.5818 0.1076 0.077 Uiso 1 1 calc R
C11 C 0.9849(6) 0.8306(3) -0.3940(3) 0.0653(9) Uani 1 1 d .
C3 C 0.5825(5) 0.8490(3) 0.1083(3) 0.0526(8) Uani 1 1 d .
H3A H 0.4762 0.8738 0.0615 0.063 Uiso 1 1 calc R
C4 C 0.5041(5) 0.7425(3) 0.2039(3) 0.0617(9) Uani 1 1 d .
H4A H 0.3995 0.7542 0.2729 0.074 Uiso 1 1 calc R
C5 C 0.5783(6) 0.6324(3) 0.1938(3) 0.0649(9) Uani 1 1 d .
C10 C 1.0846(6) 0.8713(4) -0.3044(3) 0.0764(11) Uani 1 1 d .
H10A H 1.2301 0.8418 -0.3170 0.092 Uiso 1 1 calc R
H10B H 1.0857 0.9582 -0.3192 0.092 Uiso 1 1 calc R
C9 C 0.5610(6) 0.7053(3) -0.0708(3) 0.0663(9) Uani 1 1 d .
H9A H 0.5485 0.6309 -0.0961 0.100 Uiso 1 1 calc R
H9B H 0.5738 0.7694 -0.1393 0.100 Uiso 1 1 calc R
H9C H 0.4374 0.7193 -0.0085 0.100 Uiso 1 1 calc R
C15 C 0.7028(7) 0.8436(4) -0.4936(4) 0.0914(13) Uani 1 1 d .
H15A H 0.5764 0.8796 -0.5066 0.110 Uiso 1 1 calc R
C16 C 0.7980(7) 0.8822(4) -0.4143(4) 0.0781(11) Uani 1 1 d .
H16A H 0.7346 0.9441 -0.3739 0.094 Uiso 1 1 calc R
C12 C 1.0741(7) 0.7387(4) -0.4543(4) 0.0815(11) Uani 1 1 d .
H12A H 1.2004 0.7022 -0.4417 0.098 Uiso 1 1 calc R
C13 C 0.9764(9) 0.7000(4) -0.5342(4) 0.0977(14) Uani 1 1 d .
H13A H 1.0372 0.6376 -0.5745 0.117 Uiso 1 1 calc R
C14 C 0.7930(9) 0.7532(5) -0.5529(4) 0.0968(14) Uani 1 1 d .
H14A H 0.7286 0.7278 -0.6066 0.116 Uiso 1 1 calc R
H2 H 0.984(5) 0.853(3) 0.093(3) 0.060(11) Uiso 1 1 d .

loop_
_atom_site_aniso_label
_atom_site_aniso_U_11
_atom_site_aniso_U_22
_atom_site_aniso_U_33
_atom_site_aniso_U_23
_atom_site_aniso_U_13
_atom_site_aniso_U_12
Br 0.1462(5) 0.0682(3) 0.0723(4) 0.0060(2) -0.0078(3) -0.0235(3)
Cl1 0.0668(5) 0.0582(5) 0.0750(6) -0.0287(4) -0.0197(4) 0.0025(4)
O2 0.0580(13) 0.0503(13) 0.0714(16) -0.0164(12) -0.0280(12) 0.0005(10)
O1 0.0581(12) 0.0480(13) 0.0709(15) -0.0057(11) -0.0219(11) -0.0088(10)
C1 0.0506(17) 0.050(2) 0.062(2) -0.0119(16) -0.0199(15) -0.0067(14)
N1 0.0713(17) 0.0571(16) 0.0566(17) -0.0152(14) -0.0067(14) -0.0096(13)
C7 0.0630(19) 0.0429(16) 0.058(2) -0.0129(15) -0.0151(16) -0.0054(14)
C2 0.0504(17) 0.0455(16) 0.0564(19) -0.0140(14) -0.0193(15) -0.0017(13)
C8 0.077(2) 0.055(2) 0.063(2) -0.0188(17) -0.0101(18) -0.0037(16)
C6 0.080(2) 0.0460(18) 0.069(2) -0.0120(17) -0.0204(19) -0.0065(16)
C11 0.068(2) 0.068(2) 0.053(2) -0.0120(18) 0.0006(17) -0.0173(18)
C3 0.0567(18) 0.0480(17) 0.059(2) -0.0168(15) -0.0193(15) -0.0031(13)
C4 0.0625(19) 0.063(2) 0.059(2) -0.0150(17) -0.0086(16) -0.0089(16)
C5 0.080(2) 0.055(2) 0.059(2) -0.0036(17) -0.0164(18) -0.0140(17)
C10 0.082(2) 0.081(3) 0.062(2) -0.017(2) -0.0014(19) -0.025(2)
C9 0.078(2) 0.062(2) 0.068(2) -0.0150(18) -0.0270(19) -0.0155(17)
C15 0.084(3) 0.109(4) 0.076(3) -0.001(3) -0.022(2) -0.007(2)
C16 0.088(3) 0.076(3) 0.061(2) -0.012(2) -0.003(2) -0.004(2)
C12 0.080(3) 0.085(3) 0.080(3) -0.027(2) -0.011(2) 0.000(2)
C13 0.119(4) 0.095(3) 0.083(3) -0.042(3) -0.012(3) -0.012(3)
C14 0.113(4) 0.109(4) 0.075(3) -0.016(3) -0.028(3) -0.029(3)

loop_
_atom_type_symbol
_atom_type_description
_atom_type_scat_dispersion_real
_atom_type_scat_dispersion_imag
_atom_type_scat_source
C C 0.0181 0.0091 'International Tables Vol C Tables 4.2.6.8 and 6.1.1.4'
H H 0.0000 0.0000 'International Tables Vol C Tables 4.2.6.8 and 6.1.1.4'
N N 0.0311 0.0180 'International Tables Vol C Tables 4.2.6.8 and 6.1.1.4'
O O 0.0492 0.0322 'International Tables Vol C Tables 4.2.6.8 and 6.1.1.4'
Cl Cl 0.3639 0.7018 'International Tables Vol C Tables 4.2.6.8 and 6.1.1.4'
Br Br -0.6763 1.2805 'International Tables Vol C Tables 4.2.6.8 and 6.1.1.4'

loop_
_geom_angle_atom_site_label_1
_geom_angle_atom_site_label_2
_geom_angle_atom_site_label_3
_geom_angle
O1 C1 N1 126.3(3)
O1 C1 C2 127.4(3)
N1 C1 C2 106.2(3)
C1 N1 C10 124.8(3)
C1 N1 C8 113.1(3)
C10 N1 C8 122.1(3)
C6 C7 C8 117.7(3)
C6 C7 C9 110.1(3)
C8 C7 C9 108.5(3)
C6 C7 C2 108.2(3)
C8 C7 C2 99.7(2)
C9 C7 C2 112.2(2)
O2 C2 C3 111.5(3)
O2 C2 C1 108.0(2)
C3 C2 C1 119.5(3)
O2 C2 C7 106.3(2)
C3 C2 C7 108.7(2)
C1 C2 C7 101.7(2)
N1 C8 C7 102.1(3)
C5 C6 C7 108.3(3)
C16 C11 C12 118.3(4)
C16 C11 C10 120.5(3)
C12 C11 C10 121.2(4)
C4 C3 C2 110.1(3)
C4 C3 Cl1 109.2(2)
C2 C3 Cl1 110.9(2)
C5 C4 C3 122.3(3)
C4 C5 C6 125.9(3)
C4 C5 Br 119.7(3)
C6 C5 Br 114.5(2)
N1 C10 C11 111.9(3)
C14 C15 C16 120.2(4)
C11 C16 C15 120.9(4)
C11 C12 C13 120.4(4)
C14 C13 C12 119.9(4)
C13 C14 C15 120.3(4)

loop_
_geom_bond_atom_site_label_1
_geom_bond_atom_site_label_2
_geom_bond_distance
Br C5 1.910(3)
Cl1 C3 1.801(3)
O2 C2 1.421(4)
O1 C1 1.229(4)
C1 N1 1.348(4)
C1 C2 1.528(5)
N1 C10 1.454(5)
N1 C8 1.463(4)
C7 C6 1.520(5)
C7 C8 1.533(5)
C7 C9 1.540(4)
C7 C2 1.546(4)
C2 C3 1.523(4)
C6 C5 1.502(5)
C11 C16 1.373(6)
C11 C12 1.375(5)
C11 C10 1.509(5)
C3 C4 1.497(5)
C4 C5 1.325(5)
C15 C14 1.356(6)
C15 C16 1.379(6)
C12 C13 1.396(6)
C13 C14 1.353(7)
